data_7035143
loop_
_publ_author_name
'Guo, Bing'
'Zhang, Xiao'
'Yu, Jie-Hui'
'Xu, Ji-Qing'

_publ_section_title
;
 New organically templated thiocyanatocadmates and chlorocuprate(ii):
 synthesis and structural characterization.
;
_journal_issue 25
_journal_name_full 'Dalton transactions (Cambridge, England : 2003)'
_journal_page_first 11470
_journal_page_last 11481
_journal_paper_doi 10.1039/c5dt01355k
_journal_volume 44
_journal_year 2015
_chemical_formula_sum 'C14 H22 Cd2 N8 O0 S6'
_chemical_formula_weight 719.64
_chemical_name_systematic
; 
 ? 
;
_space_group_IT_number 2
_symmetry_cell_setting triclinic
_symmetry_space_group_name_Hall '-P 1'
_symmetry_space_group_name_H-M 'P -1'
_atom_sites_solution_hydrogens geom
_atom_sites_solution_primary direct
_atom_sites_solution_secondary difmap
_audit_creation_method SHELXL-97
_audit_update_record
;
2015-04-07 deposited with the CCDC.
2015-05-13 downloaded from the CCDC.
;
_cell_angle_alpha 73.96(3)
_cell_angle_beta 76.92(3)
_cell_angle_gamma 81.30(3)
_cell_formula_units_Z 1
_cell_length_a 5.9186(12)
_cell_length_b 10.709(2)
_cell_length_c 10.863(2)
_cell_measurement_temperature 293(2)
_cell_volume 641.6(2)
_computing_cell_refinement Process-auto
_computing_data_collection Process-auto
_computing_data_reduction Process-auto
_computing_publication_material 'Bruker SHELXTL'
_computing_structure_refinement 'SHELXL-97 (Sheldrick, 1997)'
_computing_structure_solution 'SHELXS-97 (Sheldrick, 1990)'
_diffrn_ambient_temperature 293(2)
_diffrn_detector_area_resol_mean 10.0
_diffrn_measured_fraction_theta_full 0.991
_diffrn_measured_fraction_theta_max 0.991
_diffrn_measurement_device_type 'Rigaku RAXIS-RAPID'
_diffrn_measurement_method omega-scan
_diffrn_radiation_monochromator graphite
_diffrn_radiation_source 'fine-focus sealed tube'
_diffrn_radiation_type MoK\a
_diffrn_radiation_wavelength 0.71073
_diffrn_reflns_av_R_equivalents 0.0270
_diffrn_reflns_av_sigmaI/netI 0.0334
_diffrn_reflns_limit_h_max 7
_diffrn_reflns_limit_h_min -6
_diffrn_reflns_limit_k_max 13
_diffrn_reflns_limit_k_min -13
_diffrn_reflns_limit_l_max 14
_diffrn_reflns_limit_l_min -14
_diffrn_reflns_number 6297
_diffrn_reflns_theta_full 27.47
_diffrn_reflns_theta_max 27.47
_diffrn_reflns_theta_min 3.15
_diffrn_standards_decay_% 0
_diffrn_standards_interval_count 0
_diffrn_standards_interval_time 0
_diffrn_standards_number 0
_exptl_absorpt_coefficient_mu 2.164
_exptl_absorpt_correction_T_max 0.805
_exptl_absorpt_correction_T_min 0.755
_exptl_absorpt_correction_type empirical
_exptl_absorpt_process_details Process-auto
_exptl_crystal_colour Colorless
_exptl_crystal_density_diffrn 1.862
_exptl_crystal_density_method 'not measured'
_exptl_crystal_description Needle
_exptl_crystal_F_000 354
_exptl_crystal_size_max 0.13
_exptl_crystal_size_mid 0.11
_exptl_crystal_size_min 0.10
_refine_diff_density_max 1.413
_refine_diff_density_min -0.884
_refine_diff_density_rms 0.196
_refine_ls_extinction_method none
_refine_ls_goodness_of_fit_ref 1.147
_refine_ls_hydrogen_treatment mixed
_refine_ls_matrix_type full
_refine_ls_number_parameters 140
_refine_ls_number_reflns 2912
_refine_ls_number_restraints 0
_refine_ls_restrained_S_all 1.147
_refine_ls_R_factor_all 0.0365
_refine_ls_R_factor_gt 0.0339
_refine_ls_shift/su_max 0.001
_refine_ls_shift/su_mean 0.000
_refine_ls_structure_factor_coef Fsqd
_refine_ls_weighting_details 'calc w=1/[\s^2^(Fo^2^)+(0.0800P)^2^+0.0000P] where P=(Fo^2^+2Fc^2^)/3'
_refine_ls_weighting_scheme calc
_refine_ls_wR_factor_gt 0.1058
_refine_ls_wR_factor_ref 0.1123
_reflns_number_gt 2699
_reflns_number_total 2912
_reflns_threshold_expression >2sigma(I)
_cod_data_source_file c5dt01355k2.cif
_cod_data_source_block 2
_cod_depositor_comments
;
The following automatic conversions were performed:

'_symmetry_cell_setting' value 'Triclinic' changed to 'triclinic'
according to
/usr/data/users/saulius/crontab/automatic-downloads/rss-feeds/RSC/lib/dictionaries/cif_core.dic
dictionary named 'cif_core.dic' version 2.4.2 from 2011-04-26.

'_exptl_absorpt_correction_type' value 'EMPIRICAL' changed to
'empirical' according to
/usr/data/users/saulius/crontab/automatic-downloads/rss-feeds/RSC/lib/dictionaries/cif_core.dic
dictionary named 'cif_core.dic' version 2.4.2 from 2011-04-26.

Automatic conversion script
Id: cif_fix_values 3271 2015-04-21 07:52:19Z andrius 

 Adding full bibliography for 7035142--7035147.cif.
;
_cod_original_sg_symbol_H-M P-1
_cod_database_code 7035143

loop_
_symmetry_equiv_pos_as_xyz
'x, y, z'
'-x, -y, -z'

loop_
_atom_site_label
_atom_site_type_symbol
_atom_site_fract_x
_atom_site_fract_y
_atom_site_fract_z
_atom_site_U_iso_or_equiv
_atom_site_adp_type
_atom_site_occupancy
_atom_site_symmetry_multiplicity
_atom_site_calc_flag
_atom_site_refinement_flags
Cd1 Cd 0.89543(3) 0.31375(2) 0.09800(2) 0.03402(13) Uani 1 1 d .
S1 S 0.93476(14) 0.48768(8) -0.15855(8) 0.03267(19) Uani 1 1 d .
S2 S 0.73780(14) 0.14134(8) 0.00628(9) 0.0390(2) Uani 1 1 d .
S3 S 0.8426(2) 0.15545(10) 0.33339(10) 0.0521(3) Uani 1 1 d .
N1 N 0.4592(5) 0.5728(3) -0.1517(3) 0.0377(6) Uani 1 1 d .
N2 N 0.2687(5) 0.2359(3) 0.0299(4) 0.0477(7) Uani 1 1 d .
N3 N 1.2174(7) 0.2003(4) 0.4265(4) 0.0581(9) Uani 1 1 d .
N4 N 0.4442(5) 0.2014(3) 0.6305(3) 0.0336(5) Uani 1 1 d .
H00 H 0.436(7) 0.195(4) 0.564(4) 0.039(10) Uiso 1 1 d .
C1 C 0.6546(5) 0.5390(3) -0.1543(3) 0.0306(6) Uani 1 1 d .
C2 C 0.4619(5) 0.1986(3) 0.0208(3) 0.0315(6) Uani 1 1 d .
C3 C 1.0665(6) 0.1832(3) 0.3855(3) 0.0381(7) Uani 1 1 d .
C4 C 0.2105(6) 0.2005(4) 0.7186(4) 0.0476(8) Uani 1 1 d .
H4A H 0.1479 0.1194 0.7307 0.071 Uiso 1 1 calc R
H4B H 0.1077 0.2714 0.6801 0.071 Uiso 1 1 calc R
H4C H 0.2258 0.2102 0.8015 0.071 Uiso 1 1 calc R
C5 C 0.5997(7) 0.0862(3) 0.6833(3) 0.0442(7) Uani 1 1 d .
H5A H 0.5246 0.0082 0.6995 0.066 Uiso 1 1 calc R
H5B H 0.6321 0.0938 0.7635 0.066 Uiso 1 1 calc R
H5C H 0.7428 0.0821 0.6212 0.066 Uiso 1 1 calc R
C6 C 0.5559(6) 0.3250(3) 0.6040(3) 0.0413(7) Uani 1 1 d .
H6A H 0.7165 0.3131 0.5598 0.050 Uiso 1 1 calc R
H6B H 0.5566 0.3437 0.6863 0.050 Uiso 1 1 calc R
C7 C 0.4298(7) 0.4413(3) 0.5200(4) 0.0451(8) Uani 1 1 d .
H7A H 0.4094 0.4190 0.4428 0.054 Uiso 1 1 calc R
H7B H 0.2768 0.4624 0.5691 0.054 Uiso 1 1 calc R

loop_
_atom_site_aniso_label
_atom_site_aniso_U_11
_atom_site_aniso_U_22
_atom_site_aniso_U_33
_atom_site_aniso_U_23
_atom_site_aniso_U_13
_atom_site_aniso_U_12
Cd1 0.02331(17) 0.03902(18) 0.04047(17) -0.01055(11) -0.00984(11) 0.00132(11)
S1 0.0236(4) 0.0340(4) 0.0398(4) -0.0118(3) -0.0049(3) 0.0023(3)
S2 0.0251(4) 0.0448(4) 0.0515(5) -0.0219(4) -0.0081(3) 0.0022(3)
S3 0.0531(6) 0.0566(5) 0.0475(5) 0.0047(4) -0.0235(4) -0.0201(5)
N1 0.0264(13) 0.0436(14) 0.0411(13) -0.0093(11) -0.0075(10) 0.0019(11)
N2 0.0299(14) 0.0532(17) 0.070(2) -0.0303(15) -0.0159(14) 0.0043(13)
N3 0.063(2) 0.066(2) 0.0543(18) -0.0106(16) -0.0324(16) -0.0103(18)
N4 0.0397(14) 0.0334(12) 0.0299(12) -0.0111(10) -0.0085(11) -0.0015(11)
C1 0.0318(15) 0.0307(13) 0.0293(12) -0.0078(10) -0.0058(11) -0.0020(12)
C2 0.0285(15) 0.0334(13) 0.0356(14) -0.0121(11) -0.0078(11) -0.0036(12)
C3 0.0441(18) 0.0362(16) 0.0345(14) -0.0074(12) -0.0131(14) 0.0004(14)
C4 0.0397(18) 0.0495(19) 0.0496(18) -0.0154(15) 0.0013(15) -0.0018(15)
C5 0.0495(19) 0.0362(15) 0.0445(16) -0.0073(13) -0.0135(15) 0.0048(14)
C6 0.0468(19) 0.0344(15) 0.0453(16) -0.0096(13) -0.0133(14) -0.0058(14)
C7 0.052(2) 0.0332(16) 0.0495(18) -0.0066(14) -0.0128(16) -0.0037(15)

loop_
_atom_type_symbol
_atom_type_description
_atom_type_scat_dispersion_real
_atom_type_scat_dispersion_imag
_atom_type_scat_source
C C 0.0033 0.0016 'International Tables Vol C Tables 4.2.6.8 and 6.1.1.4'
H H 0.0000 0.0000 'International Tables Vol C Tables 4.2.6.8 and 6.1.1.4'
Cd Cd -0.8075 1.2024 'International Tables Vol C Tables 4.2.6.8 and 6.1.1.4'
N N 0.0061 0.0033 'International Tables Vol C Tables 4.2.6.8 and 6.1.1.4'
O O 0.0106 0.0060 'International Tables Vol C Tables 4.2.6.8 and 6.1.1.4'
S S 0.1246 0.1234 'International Tables Vol C Tables 4.2.6.8 and 6.1.1.4'

loop_
_geom_angle_atom_site_label_1
_geom_angle_atom_site_label_2
_geom_angle_atom_site_label_3
_geom_angle
_geom_angle_site_symmetry_1
_geom_angle_site_symmetry_3
N2 Cd1 N1 170.17(11) 1_655 2_665
N2 Cd1 S3 95.83(10) 1_655 .
N1 Cd1 S3 90.97(8) 2_665 .
N2 Cd1 S2 90.18(9) 1_655 .
N1 Cd1 S2 96.82(8) 2_665 .
S3 Cd1 S2 90.87(4) . .
N2 Cd1 S1 88.92(9) 1_655 2_765
N1 Cd1 S1 83.22(8) 2_665 2_765
S3 Cd1 S1 96.82(4) . 2_765
S2 Cd1 S1 172.31(3) . 2_765
N2 Cd1 S1 86.09(10) 1_655 .
N1 Cd1 S1 87.23(8) 2_665 .
S3 Cd1 S1 177.88(3) . .
S2 Cd1 S1 88.24(3) . .
S1 Cd1 S1 84.08(4) 2_765 .
C1 S1 Cd1 102.89(11) . 2_765
C1 S1 Cd1 98.55(11) . .
Cd1 S1 Cd1 95.92(4) 2_765 .
C2 S2 Cd1 98.97(11) . .
C3 S3 Cd1 101.27(12) . .
C1 N1 Cd1 157.7(3) . 2_665
C2 N2 Cd1 165.5(3) . 1_455
C5 N4 C4 110.2(3) . .
C5 N4 C6 110.9(3) . .
C4 N4 C6 113.6(3) . .
C5 N4 H00 105(3) . .
C4 N4 H00 111(3) . .
C6 N4 H00 105(3) . .
N1 C1 S1 178.9(3) . .
N2 C2 S2 178.3(3) . .
N3 C3 S3 177.3(4) . .
N4 C4 H4A 109.5 . .
N4 C4 H4B 109.5 . .
H4A C4 H4B 109.5 . .
N4 C4 H4C 109.5 . .
H4A C4 H4C 109.5 . .
H4B C4 H4C 109.5 . .
N4 C5 H5A 109.5 . .
N4 C5 H5B 109.5 . .
H5A C5 H5B 109.5 . .
N4 C5 H5C 109.5 . .
H5A C5 H5C 109.5 . .
H5B C5 H5C 109.5 . .
N4 C6 C7 112.4(3) . .
N4 C6 H6A 109.1 . .
C7 C6 H6A 109.1 . .
N4 C6 H6B 109.1 . .
C7 C6 H6B 109.1 . .
H6A C6 H6B 107.9 . .
C7 C7 C6 109.9(4) 2_666 .
C7 C7 H7A 109.7 2_666 .
C6 C7 H7A 109.7 . .
C7 C7 H7B 109.7 2_666 .
C6 C7 H7B 109.7 . .
H7A C7 H7B 108.2 . .

loop_
_geom_bond_atom_site_label_1
_geom_bond_atom_site_label_2
_geom_bond_distance
_geom_bond_site_symmetry_2
Cd1 N2 2.273(3) 1_655
Cd1 N1 2.300(3) 2_665
Cd1 S3 2.6292(13) .
Cd1 S2 2.6889(11) .
Cd1 S1 2.7719(11) 2_765
Cd1 S1 2.8739(13) .
S1 C1 1.661(3) .
S1 Cd1 2.7719(11) 2_765
S2 C2 1.643(3) .
S3 C3 1.648(4) .
N1 C1 1.155(4) .
N1 Cd1 2.300(3) 2_665
N2 C2 1.145(4) .
N2 Cd1 2.273(3) 1_455
N3 C3 1.142(5) .
N4 C5 1.484(4) .
N4 C4 1.493(4) .
N4 C6 1.497(4) .
N4 H00 0.76(4) .
C4 H4A 0.9600 .
C4 H4B 0.9600 .
C4 H4C 0.9600 .
C5 H5A 0.9600 .
C5 H5B 0.9600 .
C5 H5C 0.9600 .
C6 C7 1.529(5) .
C6 H6A 0.9700 .
C6 H6B 0.9700 .
C7 C7 1.520(7) 2_666
C7 H7A 0.9700 .
C7 H7B 0.9700 .
